data_4345081
loop_
_publ_author_name
'Stegemann, Frank'
'Benndorf, Christopher'
'Zhang, Yuemei'
'Bartsch, Manfred'
'Zacharias, Helmut'
'Fokwa, Boniface P. T.'
'Eckert, Hellmut'
'Janka, Oliver'

_publ_section_title
;
 Network Formation by Condensed Tetrahedral [Au3Al] Units in Na2Au3Al:
 Crystal and Electronic Structure, Spectroscopic Investigations, and
 Physical Properties of an Ordered Ternary Auride.
;
_journal_issue 4
_journal_name_full 'Inorganic chemistry'
_journal_page_first 1919
_journal_page_last 1931
_journal_paper_doi 10.1021/acs.inorgchem.6b02480
_journal_volume 56
_journal_year 2017
_chemical_formula_sum 'Al1.54 Au2.46 Na2'
_chemical_formula_weight 571.2
_chemical_name_systematic ' ?'
_space_group_IT_number 213
_symmetry_cell_setting cubic
_symmetry_Int_Tables_number 213
_symmetry_space_group_name_Hall 'P 4bd 2ab 3'
_symmetry_space_group_name_H-M 'P 41 3 2'
_cell_angle_alpha 90
_cell_angle_beta 90
_cell_angle_gamma 90
_cell_formula_units_Z 4
_cell_length_a 7.7133(3)
_cell_length_b 7.7133(3)
_cell_length_c 7.7133(3)
_cell_measurement_reflns_used 19194
_cell_measurement_temperature 293
_cell_measurement_theta_max 33.6
_cell_measurement_theta_min 3.73
_cell_volume 458.90(3)
_diffrn_ambient_temperature 293
_diffrn_measured_fraction_theta_full 1
_diffrn_measured_fraction_theta_max 1
_diffrn_measurement_device 'four-circle diffractometer'
_diffrn_measurement_device_type 'IPDS Stoe'
_diffrn_measurement_method '??integration method??'
_diffrn_radiation_monochromator graphite
_diffrn_radiation_probe x-ray
_diffrn_radiation_source 'X-ray tube'
_diffrn_radiation_type 'Mo K\a'
_diffrn_radiation_wavelength 0.71073
_diffrn_reflns_av_R_equivalents 0.074
_diffrn_reflns_av_unetI/netI 0.0041
_diffrn_reflns_limit_h_max 11
_diffrn_reflns_limit_h_min -11
_diffrn_reflns_limit_k_max 11
_diffrn_reflns_limit_k_min -11
_diffrn_reflns_limit_l_max 11
_diffrn_reflns_limit_l_min -11
_diffrn_reflns_number 19641
_diffrn_reflns_theta_full 33.3
_diffrn_reflns_theta_max 33.3
_diffrn_reflns_theta_min 3.74
_exptl_absorpt_coefficient_mu 78.775
_exptl_absorpt_correction_T_max 0.039
_exptl_absorpt_correction_T_min 0.002
_exptl_absorpt_correction_type gaussian
_exptl_absorpt_process_details Jana2006
_exptl_crystal_colour silver
_exptl_crystal_density_diffrn 8.2802
_exptl_crystal_description block
_exptl_crystal_F_000 944
_exptl_crystal_size_max 0.080
_exptl_crystal_size_mid 0.060
_exptl_crystal_size_min 0.040
_refine_diff_density_max 1.73
_refine_diff_density_min -1.93
_refine_ls_abs_structure_details '  90 of Friedel pairs used in the refinement'
_refine_ls_abs_structure_Flack 0.14(4)
_refine_ls_extinction_coef 80(17)
_refine_ls_extinction_method 'B-C type 1 Gaussian isotropic (Becker & Coppens, 1974)'
_refine_ls_goodness_of_fit_gt 1.94
_refine_ls_goodness_of_fit_ref 1.92
_refine_ls_number_constraints 5
_refine_ls_number_parameters 14
_refine_ls_number_reflns 304
_refine_ls_number_restraints 0
_refine_ls_R_factor_all 0.0224
_refine_ls_R_factor_gt 0.0218
_refine_ls_shift/su_max 0.0002
_refine_ls_shift/su_mean 0.0001
_refine_ls_structure_factor_coef Fsqd
_refine_ls_weighting_details w=1/(\s^2^(I)+0.0004I^2^)
_refine_ls_weighting_scheme sigma
_refine_ls_wR_factor_gt 0.0460
_refine_ls_wR_factor_ref 0.0462
_reflns_number_gt 297
_reflns_number_total 304
_reflns_threshold_expression I>3\s(I)
_cod_data_source_file ic6b02480_si_007.cif
_cod_data_source_block I
_cod_depositor_comments
;
The following automatic conversions were performed:

'_diffrn_radiation_probe' value 'X-ray' changed to 'x-ray' according
to
/usr/data/users/saulius/crontab/automatic-downloads/rss-feeds/ACS/lib/dictionaries/cif_core.dic
dictionary named 'cif_core.dic' version 2.4.2 from 2011-04-26.

'_exptl_absorpt_correction_type' value 'Gaussian' changed to
'gaussian' according to
/usr/data/users/saulius/crontab/automatic-downloads/rss-feeds/ACS/lib/dictionaries/cif_core.dic
dictionary named 'cif_core.dic' version 2.4.2 from 2011-04-26.

Automatic conversion script
Id: cif_fix_values 4268 2015-11-12 08:31:59Z antanas 

 Adding full bibliography for 4345080--4345081.cif.
;
_cod_original_sg_symbol_Hall 'P 4bd;2ab;3'
_cod_database_code 4345081

loop_
_space_group_symop_id
_space_group_symop_operation_xyz
1 x,y,z
2 -x+1/2,-y,z+1/2
3 -x,y+1/2,-z+1/2
4 x+1/2,-y+1/2,-z
5 z,x,y
6 z+1/2,-x+1/2,-y
7 -z+1/2,-x,y+1/2
8 -z,x+1/2,-y+1/2
9 y,z,x
10 -y,z+1/2,-x+1/2
11 y+1/2,-z+1/2,-x
12 -y+1/2,-z,x+1/2
13 y+3/4,x+1/4,-z+1/4
14 -y+3/4,-x+3/4,-z+3/4
15 y+1/4,-x+1/4,z+3/4
16 -y+1/4,x+3/4,z+1/4
17 x+3/4,z+1/4,-y+1/4
18 -x+1/4,z+3/4,y+1/4
19 -x+3/4,-z+3/4,-y+3/4
20 x+1/4,-z+1/4,y+3/4
21 z+3/4,y+1/4,-x+1/4
22 z+1/4,-y+1/4,x+3/4
23 -z+1/4,y+3/4,x+1/4
24 -z+3/4,-y+3/4,-x+3/4

loop_
_atom_site_label
_atom_site_type_symbol
_atom_site_fract_x
_atom_site_fract_y
_atom_site_fract_z
_atom_site_adp_type
_atom_site_U_iso_or_equiv
_atom_site_site_symmetry_multiplicity
_atom_site_occupancy
_atom_site_calc_flag
Na Na 0.0170(4) 0.0170(4) 0.0170(4) Uani 0.0370(8) 8 1 d
Au1 Au 0.375 0.85070(3) 0.89930(3) Uani 0.02404(8) 12 0.82(2) d
Al1 Al 0.375 0.85070(3) 0.89930(3) Uani 0.02404(8) 12 0.18(2) d
Al2 Al 0.375 0.375 0.375 Uani 0.0128(5) 4 1 d

loop_
_atom_site_aniso_label
_atom_site_aniso_type_symbol
_atom_site_aniso_U_11
_atom_site_aniso_U_22
_atom_site_aniso_U_33
_atom_site_aniso_U_12
_atom_site_aniso_U_13
_atom_site_aniso_U_23
Na Na 0.0370(14) 0.0370(14) 0.0370(14) 0.0016(11) 0.0016(11) 0.0016(11)
Au1 Au 0.02372(16) 0.02421(14) 0.02421(14) -0.00157(7) -0.00157(7) -0.00224(9)
Al1 Al 0.02372(16) 0.02421(14) 0.02421(14) -0.00157(7) -0.00157(7) -0.00224(9)
Al2 Al 0.0128(8) 0.0128(8) 0.0128(8) -0.0014(5) -0.0014(5) -0.0014(5)

loop_
_atom_type_symbol
_atom_type_scat_dispersion_real
_atom_type_scat_dispersion_imag
_atom_type_scat_source
Al 0.0645 0.0514 'International Tables Vol C tables 4.2.6.8 and 6.1.1.1'
Au -2.0133 8.8022 'International Tables Vol C tables 4.2.6.8 and 6.1.1.1'
Na 0.0362 0.0249 'International Tables Vol C tables 4.2.6.8 and 6.1.1.1'

loop_
_geom_angle_atom_site_label_1
_geom_angle_atom_site_label_2
_geom_angle_atom_site_label_3
_geom_angle_site_symmetry_1
_geom_angle_site_symmetry_3
_geom_angle
Na Na Na 13_455 14_444 107.52(12)
Na Na Na 13_455 15_554 111.35(13)
Na Na Na 13_455 16_545 111.35(13)
Na Na Au1 13_455 1_544 156.48(14)
Na Na Au1 13_455 2_564 59.26(9)
Na Na Au1 13_455 4_456 103.27(12)
Na Na Au1 13_455 5_454 60.90(9)
Na Na Au1 13_455 6_456 103.32(11)
Na Na Au1 13_455 8_645 144.47(13)
Na Na Au1 13_455 9_445 58.37(9)
Na Na Au1 13_455 10_645 60.35(9)
Na Na Au1 13_455 12_564 60.51(9)
Na Na Al1 13_455 1_544 156.48(14)
Na Na Al1 13_455 2_564 59.26(9)
Na Na Al1 13_455 4_456 103.27(12)
Na Na Al1 13_455 5_454 60.90(9)
Na Na Al1 13_455 6_456 103.32(11)
Na Na Al1 13_455 8_645 144.47(13)
Na Na Al1 13_455 9_445 58.37(9)
Na Na Al1 13_455 10_645 60.35(9)
Na Na Al1 13_455 12_564 60.51(9)
Na Na Al2 13_455 2_554 150.74(13)
Na Na Al2 13_455 3_545 61.24(9)
Na Na Al2 13_455 4_455 97.14(11)
Na Na Na 14_444 15_554 107.52(12)
Na Na Na 14_444 16_545 107.52(12)
Na Na Au1 14_444 1_544 95.96(10)
Na Na Au1 14_444 2_564 149.15(12)
Na Na Au1 14_444 4_456 52.39(7)
Na Na Au1 14_444 5_454 95.96(10)
Na Na Au1 14_444 6_456 149.15(12)
Na Na Au1 14_444 8_645 52.39(7)
Na Na Au1 14_444 9_445 95.96(10)
Na Na Au1 14_444 10_645 149.15(12)
Na Na Au1 14_444 12_564 52.39(7)
Na Na Al1 14_444 1_544 95.96(10)
Na Na Al1 14_444 2_564 149.15(12)
Na Na Al1 14_444 4_456 52.39(7)
Na Na Al1 14_444 5_454 95.96(10)
Na Na Al1 14_444 6_456 149.15(12)
Na Na Al1 14_444 8_645 52.39(7)
Na Na Al1 14_444 9_445 95.96(10)
Na Na Al1 14_444 10_645 149.15(12)
Na Na Al1 14_444 12_564 52.39(7)
Na Na Al2 14_444 2_554 55.18(7)
Na Na Al2 14_444 3_545 55.18(7)
Na Na Al2 14_444 4_455 55.18(7)
Na Na Na 15_554 16_545 111.35(13)
Na Na Au1 15_554 1_544 60.90(9)
Na Na Au1 15_554 2_564 103.32(11)
Na Na Au1 15_554 4_456 144.47(13)
Na Na Au1 15_554 5_454 58.37(9)
Na Na Au1 15_554 6_456 60.35(9)
Na Na Au1 15_554 8_645 60.51(9)
Na Na Au1 15_554 9_445 156.48(14)
Na Na Au1 15_554 10_645 59.26(9)
Na Na Au1 15_554 12_564 103.27(12)
Na Na Al1 15_554 1_544 60.90(9)
Na Na Al1 15_554 2_564 103.32(11)
Na Na Al1 15_554 4_456 144.47(13)
Na Na Al1 15_554 5_454 58.37(9)
Na Na Al1 15_554 6_456 60.35(9)
Na Na Al1 15_554 8_645 60.51(9)
Na Na Al1 15_554 9_445 156.48(14)
Na Na Al1 15_554 10_645 59.26(9)
Na Na Al1 15_554 12_564 103.27(12)
Na Na Al2 15_554 2_554 97.14(11)
Na Na Al2 15_554 3_545 150.74(13)
Na Na Al2 15_554 4_455 61.24(9)
Na Na Au1 16_545 1_544 58.37(9)
Na Na Au1 16_545 2_564 60.35(9)
Na Na Au1 16_545 4_456 60.51(9)
Na Na Au1 16_545 5_454 156.48(14)
Na Na Au1 16_545 6_456 59.26(9)
Na Na Au1 16_545 8_645 103.27(12)
Na Na Au1 16_545 9_445 60.90(9)
Na Na Au1 16_545 10_645 103.32(11)
Na Na Au1 16_545 12_564 144.47(13)
Na Na Al1 16_545 1_544 58.37(9)
Na Na Al1 16_545 2_564 60.35(9)
Na Na Al1 16_545 4_456 60.51(9)
Na Na Al1 16_545 5_454 156.48(14)
Na Na Al1 16_545 6_456 59.26(9)
Na Na Al1 16_545 8_645 103.27(12)
Na Na Al1 16_545 9_445 60.90(9)
Na Na Al1 16_545 10_645 103.32(11)
Na Na Al1 16_545 12_564 144.47(13)
Na Na Al2 16_545 2_554 61.24(9)
Na Na Al2 16_545 3_545 97.14(11)
Na Na Al2 16_545 4_455 150.74(13)
Au1 Na Au1 1_544 2_564 99.45(9)
Au1 Na Au1 1_544 4_456 89.85(9)
Au1 Na Au1 1_544 5_454 118.93(11)
Au1 Na Au1 1_544 6_456 53.19(6)
Au1 Na Au1 1_544 8_645 54.30(6)
Au1 Na Au1 1_544 9_445 118.93(11)
Au1 Na Au1 1_544 10_645 99.64(9)
Au1 Na Au1 1_544 12_564 140.93(12)
Au1 Na Al1 1_544 1_544 0.0(5)
Au1 Na Al1 1_544 2_564 99.45(9)
Au1 Na Al1 1_544 4_456 89.85(9)
Au1 Na Al1 1_544 5_454 118.93(11)
Au1 Na Al1 1_544 6_456 53.19(6)
Au1 Na Al1 1_544 8_645 54.30(6)
Au1 Na Al1 1_544 9_445 118.93(11)
Au1 Na Al1 1_544 10_645 99.64(9)
Au1 Na Al1 1_544 12_564 140.93(12)
Au1 Na Al2 1_544 2_554 47.19(5)
Au1 Na Al2 1_544 3_545 136.86(11)
Au1 Na Al2 1_544 4_455 97.34(9)
Au1 Na Au1 2_564 4_456 100.92(10)
Au1 Na Au1 2_564 5_454 99.64(9)
Au1 Na Au1 2_564 6_456 52.73(5)
Au1 Na Au1 2_564 8_645 152.98(12)
Au1 Na Au1 2_564 9_445 53.19(6)
Au1 Na Au1 2_564 10_645 52.73(5)
Au1 Na Au1 2_564 12_564 119.43(11)
Au1 Na Al1 2_564 1_544 99.45(9)
Au1 Na Al1 2_564 2_564 0.0(5)
Au1 Na Al1 2_564 4_456 100.92(10)
Au1 Na Al1 2_564 5_454 99.64(9)
Au1 Na Al1 2_564 6_456 52.73(5)
Au1 Na Al1 2_564 8_645 152.98(12)
Au1 Na Al1 2_564 9_445 53.19(6)
Au1 Na Al1 2_564 10_645 52.73(5)
Au1 Na Al1 2_564 12_564 119.43(11)
Au1 Na Al2 2_564 2_554 121.59(11)
Au1 Na Al2 2_564 3_545 96.31(9)
Au1 Na Al2 2_564 4_455 146.80(12)
Au1 Na Au1 4_456 5_454 140.93(12)
Au1 Na Au1 4_456 6_456 119.43(11)
Au1 Na Au1 4_456 8_645 86.64(9)
Au1 Na Au1 4_456 9_445 54.30(6)
Au1 Na Au1 4_456 10_645 152.98(12)
Au1 Na Au1 4_456 12_564 86.64(9)
Au1 Na Al1 4_456 1_544 89.85(9)
Au1 Na Al1 4_456 2_564 100.92(10)
Au1 Na Al1 4_456 4_456 0.0(5)
Au1 Na Al1 4_456 5_454 140.93(12)
Au1 Na Al1 4_456 6_456 119.43(11)
Au1 Na Al1 4_456 8_645 86.64(9)
Au1 Na Al1 4_456 9_445 54.30(6)
Au1 Na Al1 4_456 10_645 152.98(12)
Au1 Na Al1 4_456 12_564 86.64(9)
Au1 Na Al2 4_456 2_554 47.65(5)
Au1 Na Al2 4_456 3_545 47.65(5)
Au1 Na Al2 4_456 4_455 107.57(10)
Au1 Na Au1 5_454 6_456 99.45(9)
Au1 Na Au1 5_454 8_645 89.85(9)
Au1 Na Au1 5_454 9_445 118.93(11)
Au1 Na Au1 5_454 10_645 53.19(6)
Au1 Na Au1 5_454 12_564 54.30(6)
Au1 Na Al1 5_454 1_544 118.93(11)
Au1 Na Al1 5_454 2_564 99.64(9)
Au1 Na Al1 5_454 4_456 140.93(12)
Au1 Na Al1 5_454 5_454 0.0(5)
Au1 Na Al1 5_454 6_456 99.45(9)
Au1 Na Al1 5_454 8_645 89.85(9)
Au1 Na Al1 5_454 9_445 118.93(11)
Au1 Na Al1 5_454 10_645 53.19(6)
Au1 Na Al1 5_454 12_564 54.30(6)
Au1 Na Al2 5_454 2_554 136.86(11)
Au1 Na Al2 5_454 3_545 97.34(9)
Au1 Na Al2 5_454 4_455 47.19(5)
Au1 Na Au1 6_456 8_645 100.92(10)
Au1 Na Au1 6_456 9_445 99.64(9)
Au1 Na Au1 6_456 10_645 52.73(5)
Au1 Na Au1 6_456 12_564 152.98(12)
Au1 Na Al1 6_456 1_544 53.19(6)
Au1 Na Al1 6_456 2_564 52.73(5)
Au1 Na Al1 6_456 4_456 119.43(11)
Au1 Na Al1 6_456 5_454 99.45(9)
Au1 Na Al1 6_456 6_456 0.0(5)
Au1 Na Al1 6_456 8_645 100.92(10)
Au1 Na Al1 6_456 9_445 99.64(9)
Au1 Na Al1 6_456 10_645 52.73(5)
Au1 Na Al1 6_456 12_564 152.98(12)
Au1 Na Al2 6_456 2_554 96.31(9)
Au1 Na Al2 6_456 3_545 146.80(12)
Au1 Na Al2 6_456 4_455 121.59(11)
Au1 Na Au1 8_645 9_445 140.93(12)
Au1 Na Au1 8_645 10_645 119.43(11)
Au1 Na Au1 8_645 12_564 86.64(9)
Au1 Na Al1 8_645 1_544 54.30(6)
Au1 Na Al1 8_645 2_564 152.98(12)
Au1 Na Al1 8_645 4_456 86.64(9)
Au1 Na Al1 8_645 5_454 89.85(9)
Au1 Na Al1 8_645 6_456 100.92(10)
Au1 Na Al1 8_645 8_645 0.0(5)
Au1 Na Al1 8_645 9_445 140.93(12)
Au1 Na Al1 8_645 10_645 119.43(11)
Au1 Na Al1 8_645 12_564 86.64(9)
Au1 Na Al2 8_645 2_554 47.65(5)
Au1 Na Al2 8_645 3_545 107.57(10)
Au1 Na Al2 8_645 4_455 47.65(5)
Au1 Na Au1 9_445 10_645 99.45(9)
Au1 Na Au1 9_445 12_564 89.85(9)
Au1 Na Al1 9_445 1_544 118.93(11)
Au1 Na Al1 9_445 2_564 53.19(6)
Au1 Na Al1 9_445 4_456 54.30(6)
Au1 Na Al1 9_445 5_454 118.93(11)
Au1 Na Al1 9_445 6_456 99.64(9)
Au1 Na Al1 9_445 8_645 140.93(12)
Au1 Na Al1 9_445 9_445 0.0(5)
Au1 Na Al1 9_445 10_645 99.45(9)
Au1 Na Al1 9_445 12_564 89.85(9)
Au1 Na Al2 9_445 2_554 97.34(9)
Au1 Na Al2 9_445 3_545 47.19(5)
Au1 Na Al2 9_445 4_455 136.86(11)
Au1 Na Au1 10_645 12_564 100.92(10)
Au1 Na Al1 10_645 1_544 99.64(9)
Au1 Na Al1 10_645 2_564 52.73(5)
Au1 Na Al1 10_645 4_456 152.98(12)
Au1 Na Al1 10_645 5_454 53.19(6)
Au1 Na Al1 10_645 6_456 52.73(5)
Au1 Na Al1 10_645 8_645 119.43(11)
Au1 Na Al1 10_645 9_445 99.45(9)
Au1 Na Al1 10_645 10_645 0.0(5)
Au1 Na Al1 10_645 12_564 100.92(10)
Au1 Na Al2 10_645 2_554 146.80(12)
Au1 Na Al2 10_645 3_545 121.59(11)
Au1 Na Al2 10_645 4_455 96.31(9)
Au1 Na Al1 12_564 1_544 140.93(12)
Au1 Na Al1 12_564 2_564 119.43(11)
Au1 Na Al1 12_564 4_456 86.64(9)
Au1 Na Al1 12_564 5_454 54.30(6)
Au1 Na Al1 12_564 6_456 152.98(12)
Au1 Na Al1 12_564 8_645 86.64(9)
Au1 Na Al1 12_564 9_445 89.85(9)
Au1 Na Al1 12_564 10_645 100.92(10)
Au1 Na Al1 12_564 12_564 0.0(5)
Au1 Na Al2 12_564 2_554 107.57(10)
Au1 Na Al2 12_564 3_545 47.65(5)
Au1 Na Al2 12_564 4_455 47.65(5)
Al1 Na Al1 1_544 2_564 99.45(9)
Al1 Na Al1 1_544 4_456 89.85(9)
Al1 Na Al1 1_544 5_454 118.93(11)
Al1 Na Al1 1_544 6_456 53.19(6)
Al1 Na Al1 1_544 8_645 54.30(6)
Al1 Na Al1 1_544 9_445 118.93(11)
Al1 Na Al1 1_544 10_645 99.64(9)
Al1 Na Al1 1_544 12_564 140.93(12)
Al1 Na Al2 1_544 2_554 47.19(5)
Al1 Na Al2 1_544 3_545 136.86(11)
Al1 Na Al2 1_544 4_455 97.34(9)
Al1 Na Al1 2_564 4_456 100.92(10)
Al1 Na Al1 2_564 5_454 99.64(9)
Al1 Na Al1 2_564 6_456 52.73(5)
Al1 Na Al1 2_564 8_645 152.98(12)
Al1 Na Al1 2_564 9_445 53.19(6)
Al1 Na Al1 2_564 10_645 52.73(5)
Al1 Na Al1 2_564 12_564 119.43(11)
Al1 Na Al2 2_564 2_554 121.59(11)
Al1 Na Al2 2_564 3_545 96.31(9)
Al1 Na Al2 2_564 4_455 146.80(12)
Al1 Na Al1 4_456 5_454 140.93(12)
Al1 Na Al1 4_456 6_456 119.43(11)
Al1 Na Al1 4_456 8_645 86.64(9)
Al1 Na Al1 4_456 9_445 54.30(6)
Al1 Na Al1 4_456 10_645 152.98(12)
Al1 Na Al1 4_456 12_564 86.64(9)
Al1 Na Al2 4_456 2_554 47.65(5)
Al1 Na Al2 4_456 3_545 47.65(5)
Al1 Na Al2 4_456 4_455 107.57(10)
Al1 Na Al1 5_454 6_456 99.45(9)
Al1 Na Al1 5_454 8_645 89.85(9)
Al1 Na Al1 5_454 9_445 118.93(11)
Al1 Na Al1 5_454 10_645 53.19(6)
Al1 Na Al1 5_454 12_564 54.30(6)
Al1 Na Al2 5_454 2_554 136.86(11)
Al1 Na Al2 5_454 3_545 97.34(9)
Al1 Na Al2 5_454 4_455 47.19(5)
Al1 Na Al1 6_456 8_645 100.92(10)
Al1 Na Al1 6_456 9_445 99.64(9)
Al1 Na Al1 6_456 10_645 52.73(5)
Al1 Na Al1 6_456 12_564 152.98(12)
Al1 Na Al2 6_456 2_554 96.31(9)
Al1 Na Al2 6_456 3_545 146.80(12)
Al1 Na Al2 6_456 4_455 121.59(11)
Al1 Na Al1 8_645 9_445 140.93(12)
Al1 Na Al1 8_645 10_645 119.43(11)
Al1 Na Al1 8_645 12_564 86.64(9)
Al1 Na Al2 8_645 2_554 47.65(5)
Al1 Na Al2 8_645 3_545 107.57(10)
Al1 Na Al2 8_645 4_455 47.65(5)
Al1 Na Al1 9_445 10_645 99.45(9)
Al1 Na Al1 9_445 12_564 89.85(9)
Al1 Na Al2 9_445 2_554 97.34(9)
Al1 Na Al2 9_445 3_545 47.19(5)
Al1 Na Al2 9_445 4_455 136.86(11)
Al1 Na Al1 10_645 12_564 100.92(10)
Al1 Na Al2 10_645 2_554 146.80(12)
Al1 Na Al2 10_645 3_545 121.59(11)
Al1 Na Al2 10_645 4_455 96.31(9)
Al1 Na Al2 12_564 2_554 107.57(10)
Al1 Na Al2 12_564 3_545 47.65(5)
Al1 Na Al2 12_564 4_455 47.65(5)
Al2 Na Al2 2_554 3_545 90.63(8)
Al2 Na Al2 2_554 4_455 90.63(8)
Al2 Na Al2 3_545 4_455 90.63(8)
Na Au1 Na 1_566 2_565 110.95(9)
Na Au1 Na 1_566 4_556 127.97(9)
Na Au1 Na 1_566 14_555 170.43(9)
Na Au1 Na 1_566 15_565 59.84(9)
Na Au1 Na 1_566 16_556 61.12(9)
Na Au1 Au1 1_566 6_467 64.35(6)
Na Au1 Au1 1_566 8_656 61.61(6)
Na Au1 Au1 1_566 11_466 115.16(6)
Na Au1 Au1 1_566 12_675 112.85(6)
Na Au1 Al1 1_566 6_467 64.35(6)
Na Au1 Al1 1_566 8_656 61.61(6)
Na Au1 Al1 1_566 11_466 115.16(6)
Na Au1 Al1 1_566 12_675 112.85(6)
Na Au1 Al2 1_566 2_565 69.32(6)
Na Au1 Al2 1_566 3_656 115.06(6)
Na Au1 Na 2_565 4_556 112.78(9)
Na Au1 Na 2_565 14_555 59.84(9)
Na Au1 Na 2_565 15_565 59.30(9)
Na Au1 Na 2_565 16_556 171.77(9)
Na Au1 Au1 2_565 6_467 111.33(6)
Na Au1 Au1 2_565 8_656 63.64(6)
Na Au1 Au1 2_565 11_466 63.64(6)
Na Au1 Au1 2_565 12_675 62.46(6)
Na Au1 Al1 2_565 6_467 111.33(6)
Na Au1 Al1 2_565 8_656 63.64(6)
Na Au1 Al1 2_565 11_466 63.64(6)
Na Au1 Al1 2_565 12_675 62.46(6)
Na Au1 Al2 2_565 2_565 109.66(6)
Na Au1 Al2 2_565 3_656 113.36(6)
Na Au1 Na 4_556 14_555 61.12(9)
Na Au1 Na 4_556 15_565 171.77(9)
Na Au1 Na 4_556 16_556 75.22(9)
Na Au1 Au1 4_556 6_467 120.68(6)
Na Au1 Au1 4_556 8_656 117.33(6)
Na Au1 Au1 4_556 11_466 64.08(6)
Na Au1 Au1 4_556 12_675 111.54(6)
Na Au1 Al1 4_556 6_467 120.68(6)
Na Au1 Al1 4_556 8_656 117.33(6)
Na Au1 Al1 4_556 11_466 64.08(6)
Na Au1 Al1 4_556 12_675 111.54(6)
Na Au1 Al2 4_556 2_565 70.48(6)
Na Au1 Al2 4_556 3_656 70.48(6)
Na Au1 Na 14_555 15_565 110.95(9)
Na Au1 Na 14_555 16_556 127.97(9)
Na Au1 Au1 14_555 6_467 115.16(6)
Na Au1 Au1 14_555 8_656 112.85(6)
Na Au1 Au1 14_555 11_466 64.35(6)
Na Au1 Au1 14_555 12_675 61.61(6)
Na Au1 Al1 14_555 6_467 115.16(6)
Na Au1 Al1 14_555 8_656 112.85(6)
Na Au1 Al1 14_555 11_466 64.35(6)
Na Au1 Al1 14_555 12_675 61.61(6)
Na Au1 Al2 14_555 2_565 115.06(6)
Na Au1 Al2 14_555 3_656 69.32(6)
Na Au1 Na 15_565 16_556 112.78(9)
Na Au1 Au1 15_565 6_467 63.64(6)
Na Au1 Au1 15_565 8_656 62.46(6)
Na Au1 Au1 15_565 11_466 111.33(6)
Na Au1 Au1 15_565 12_675 63.64(6)
Na Au1 Al1 15_565 6_467 63.64(6)
Na Au1 Al1 15_565 8_656 62.46(6)
Na Au1 Al1 15_565 11_466 111.33(6)
Na Au1 Al1 15_565 12_675 63.64(6)
Na Au1 Al2 15_565 2_565 113.36(6)
Na Au1 Al2 15_565 3_656 109.66(6)
Na Au1 Au1 16_556 6_467 64.08(6)
Na Au1 Au1 16_556 8_656 111.54(6)
Na Au1 Au1 16_556 11_466 120.68(6)
Na Au1 Au1 16_556 12_675 117.33(6)
Na Au1 Al1 16_556 6_467 64.08(6)
Na Au1 Al1 16_556 8_656 111.54(6)
Na Au1 Al1 16_556 11_466 120.68(6)
Na Au1 Al1 16_556 12_675 117.33(6)
Na Au1 Al2 16_556 2_565 70.48(6)
Na Au1 Al2 16_556 3_656 70.48(6)
Au1 Au1 Au1 6_467 8_656 116.860(9)
Au1 Au1 Au1 6_467 11_466 174.705(11)
Au1 Au1 Au1 6_467 12_675 60.000(7)
Au1 Au1 Al1 6_467 6_467 0.0(5)
Au1 Au1 Al1 6_467 8_656 116.860(9)
Au1 Au1 Al1 6_467 11_466 174.705(11)
Au1 Au1 Al1 6_467 12_675 60.000(7)
Au1 Au1 Al2 6_467 2_565 126.133(8)
Au1 Au1 Al2 6_467 3_656 56.585(7)
Au1 Au1 Au1 8_656 11_466 60.000(7)
Au1 Au1 Au1 8_656 12_675 117.135(10)
Au1 Au1 Al1 8_656 6_467 116.860(9)
Au1 Au1 Al1 8_656 8_656 0.0(5)
Au1 Au1 Al1 8_656 11_466 60.000(7)
Au1 Au1 Al1 8_656 12_675 117.135(10)
Au1 Au1 Al2 8_656 2_565 56.585(4)
Au1 Au1 Al2 8_656 3_656 172.123(11)
Au1 Au1 Au1 11_466 12_675 116.860(9)
Au1 Au1 Al1 11_466 6_467 174.705(11)
Au1 Au1 Al1 11_466 8_656 60.000(7)
Au1 Au1 Al1 11_466 11_466 0.0(5)
Au1 Au1 Al1 11_466 12_675 116.860(9)
Au1 Au1 Al2 11_466 2_565 56.585(7)
Au1 Au1 Al2 11_466 3_656 126.133(8)
Au1 Au1 Al1 12_675 6_467 60.000(7)
Au1 Au1 Al1 12_675 8_656 117.135(10)
Au1 Au1 Al1 12_675 11_466 116.860(9)
Au1 Au1 Al1 12_675 12_675 0.0(5)
Au1 Au1 Al2 12_675 2_565 172.123(11)
Au1 Au1 Al2 12_675 3_656 56.585(4)
Al1 Au1 Al1 6_467 8_656 116.860(9)
Al1 Au1 Al1 6_467 11_466 174.705(11)
Al1 Au1 Al1 6_467 12_675 60.000(7)
Al1 Au1 Al2 6_467 2_565 126.133(8)
Al1 Au1 Al2 6_467 3_656 56.585(7)
Al1 Au1 Al1 8_656 11_466 60.000(7)
Al1 Au1 Al1 8_656 12_675 117.135(10)
Al1 Au1 Al2 8_656 2_565 56.585(4)
Al1 Au1 Al2 8_656 3_656 172.123(11)
Al1 Au1 Al1 11_466 12_675 116.860(9)
Al1 Au1 Al2 11_466 2_565 56.585(7)
Al1 Au1 Al2 11_466 3_656 126.133(8)
Al1 Au1 Al2 12_675 2_565 172.123(11)
Al1 Au1 Al2 12_675 3_656 56.585(4)
Al2 Au1 Al2 2_565 3_656 130.112(10)
Na Al1 Na 1_566 2_565 110.95(9)
Na Al1 Na 1_566 4_556 127.97(9)
Na Al1 Na 1_566 14_555 170.43(9)
Na Al1 Na 1_566 15_565 59.84(9)
Na Al1 Na 1_566 16_556 61.12(9)
Na Al1 Au1 1_566 6_467 64.35(6)
Na Al1 Au1 1_566 8_656 61.61(6)
Na Al1 Au1 1_566 11_466 115.16(6)
Na Al1 Au1 1_566 12_675 112.85(6)
Na Al1 Al1 1_566 6_467 64.35(6)
Na Al1 Al1 1_566 8_656 61.61(6)
Na Al1 Al1 1_566 11_466 115.16(6)
Na Al1 Al1 1_566 12_675 112.85(6)
Na Al1 Al2 1_566 2_565 69.32(6)
Na Al1 Al2 1_566 3_656 115.06(6)
Na Al1 Na 2_565 4_556 112.78(9)
Na Al1 Na 2_565 14_555 59.84(9)
Na Al1 Na 2_565 15_565 59.30(9)
Na Al1 Na 2_565 16_556 171.77(9)
Na Al1 Au1 2_565 6_467 111.33(6)
Na Al1 Au1 2_565 8_656 63.64(6)
Na Al1 Au1 2_565 11_466 63.64(6)
Na Al1 Au1 2_565 12_675 62.46(6)
Na Al1 Al1 2_565 6_467 111.33(6)
Na Al1 Al1 2_565 8_656 63.64(6)
Na Al1 Al1 2_565 11_466 63.64(6)
Na Al1 Al1 2_565 12_675 62.46(6)
Na Al1 Al2 2_565 2_565 109.66(6)
Na Al1 Al2 2_565 3_656 113.36(6)
Na Al1 Na 4_556 14_555 61.12(9)
Na Al1 Na 4_556 15_565 171.77(9)
Na Al1 Na 4_556 16_556 75.22(9)
Na Al1 Au1 4_556 6_467 120.68(6)
Na Al1 Au1 4_556 8_656 117.33(6)
Na Al1 Au1 4_556 11_466 64.08(6)
Na Al1 Au1 4_556 12_675 111.54(6)
Na Al1 Al1 4_556 6_467 120.68(6)
Na Al1 Al1 4_556 8_656 117.33(6)
Na Al1 Al1 4_556 11_466 64.08(6)
Na Al1 Al1 4_556 12_675 111.54(6)
Na Al1 Al2 4_556 2_565 70.48(6)
Na Al1 Al2 4_556 3_656 70.48(6)
Na Al1 Na 14_555 15_565 110.95(9)
Na Al1 Na 14_555 16_556 127.97(9)
Na Al1 Au1 14_555 6_467 115.16(6)
Na Al1 Au1 14_555 8_656 112.85(6)
Na Al1 Au1 14_555 11_466 64.35(6)
Na Al1 Au1 14_555 12_675 61.61(6)
Na Al1 Al1 14_555 6_467 115.16(6)
Na Al1 Al1 14_555 8_656 112.85(6)
Na Al1 Al1 14_555 11_466 64.35(6)
Na Al1 Al1 14_555 12_675 61.61(6)
Na Al1 Al2 14_555 2_565 115.06(6)
Na Al1 Al2 14_555 3_656 69.32(6)
Na Al1 Na 15_565 16_556 112.78(9)
Na Al1 Au1 15_565 6_467 63.64(6)
Na Al1 Au1 15_565 8_656 62.46(6)
Na Al1 Au1 15_565 11_466 111.33(6)
Na Al1 Au1 15_565 12_675 63.64(6)
Na Al1 Al1 15_565 6_467 63.64(6)
Na Al1 Al1 15_565 8_656 62.46(6)
Na Al1 Al1 15_565 11_466 111.33(6)
Na Al1 Al1 15_565 12_675 63.64(6)
Na Al1 Al2 15_565 2_565 113.36(6)
Na Al1 Al2 15_565 3_656 109.66(6)
Na Al1 Au1 16_556 6_467 64.08(6)
Na Al1 Au1 16_556 8_656 111.54(6)
Na Al1 Au1 16_556 11_466 120.68(6)
Na Al1 Au1 16_556 12_675 117.33(6)
Na Al1 Al1 16_556 6_467 64.08(6)
Na Al1 Al1 16_556 8_656 111.54(6)
Na Al1 Al1 16_556 11_466 120.68(6)
Na Al1 Al1 16_556 12_675 117.33(6)
Na Al1 Al2 16_556 2_565 70.48(6)
Na Al1 Al2 16_556 3_656 70.48(6)
Au1 Al1 Au1 6_467 8_656 116.860(9)
Au1 Al1 Au1 6_467 11_466 174.705(11)
Au1 Al1 Au1 6_467 12_675 60.000(7)
Au1 Al1 Al1 6_467 6_467 0.0(5)
Au1 Al1 Al1 6_467 8_656 116.860(9)
Au1 Al1 Al1 6_467 11_466 174.705(11)
Au1 Al1 Al1 6_467 12_675 60.000(7)
Au1 Al1 Al2 6_467 2_565 126.133(8)
Au1 Al1 Al2 6_467 3_656 56.585(7)
Au1 Al1 Au1 8_656 11_466 60.000(7)
Au1 Al1 Au1 8_656 12_675 117.135(10)
Au1 Al1 Al1 8_656 6_467 116.860(9)
Au1 Al1 Al1 8_656 8_656 0.0(5)
Au1 Al1 Al1 8_656 11_466 60.000(7)
Au1 Al1 Al1 8_656 12_675 117.135(10)
Au1 Al1 Al2 8_656 2_565 56.585(4)
Au1 Al1 Al2 8_656 3_656 172.123(11)
Au1 Al1 Au1 11_466 12_675 116.860(9)
Au1 Al1 Al1 11_466 6_467 174.705(11)
Au1 Al1 Al1 11_466 8_656 60.000(7)
Au1 Al1 Al1 11_466 11_466 0.0(5)
Au1 Al1 Al1 11_466 12_675 116.860(9)
Au1 Al1 Al2 11_466 2_565 56.585(7)
Au1 Al1 Al2 11_466 3_656 126.133(8)
Au1 Al1 Al1 12_675 6_467 60.000(7)
Au1 Al1 Al1 12_675 8_656 117.135(10)
Au1 Al1 Al1 12_675 11_466 116.860(9)
Au1 Al1 Al1 12_675 12_675 0.0(5)
Au1 Al1 Al2 12_675 2_565 172.123(11)
Au1 Al1 Al2 12_675 3_656 56.585(4)
Al1 Al1 Al1 6_467 8_656 116.860(9)
Al1 Al1 Al1 6_467 11_466 174.705(11)
Al1 Al1 Al1 6_467 12_675 60.000(7)
Al1 Al1 Al2 6_467 2_565 126.133(8)
Al1 Al1 Al2 6_467 3_656 56.585(7)
Al1 Al1 Al1 8_656 11_466 60.000(7)
Al1 Al1 Al1 8_656 12_675 117.135(10)
Al1 Al1 Al2 8_656 2_565 56.585(4)
Al1 Al1 Al2 8_656 3_656 172.123(11)
Al1 Al1 Al1 11_466 12_675 116.860(9)
Al1 Al1 Al2 11_466 2_565 56.585(7)
Al1 Al1 Al2 11_466 3_656 126.133(8)
Al1 Al1 Al2 12_675 2_565 172.123(11)
Al1 Al1 Al2 12_675 3_656 56.585(4)
Al2 Al1 Al2 2_565 3_656 130.112(10)
Na Al2 Na 2_555 3_555 116.47(8)
Na Al2 Na 2_555 4_555 116.47(8)
Na Al2 Na 2_555 13_555 69.64(8)
Na Al2 Na 2_555 15_555 57.51(8)
Na Al2 Na 2_555 16_555 173.61(8)
Na Al2 Au1 2_555 2_564 63.49(6)
Na Al2 Au1 2_555 3_646 61.87(6)
Na Al2 Au1 2_555 6_456 61.87(6)
Na Al2 Au1 2_555 7_664 122.00(6)
Na Al2 Au1 2_555 10_645 118.50(6)
Na Al2 Au1 2_555 11_466 112.48(6)
Na Al2 Al1 2_555 2_564 63.49(6)
Na Al2 Al1 2_555 3_646 61.87(6)
Na Al2 Al1 2_555 6_456 61.87(6)
Na Al2 Al1 2_555 7_664 122.00(6)
Na Al2 Al1 2_555 10_645 118.50(6)
Na Al2 Al1 2_555 11_466 112.48(6)
Na Al2 Na 3_555 4_555 116.47(8)
Na Al2 Na 3_555 13_555 173.61(8)
Na Al2 Na 3_555 15_555 69.64(8)
Na Al2 Na 3_555 16_555 57.51(8)
Na Al2 Au1 3_555 2_564 61.87(6)
Na Al2 Au1 3_555 3_646 122.00(6)
Na Al2 Au1 3_555 6_456 118.50(6)
Na Al2 Au1 3_555 7_664 112.48(6)
Na Al2 Au1 3_555 10_645 63.49(6)
Na Al2 Au1 3_555 11_466 61.87(6)
Na Al2 Al1 3_555 2_564 61.87(6)
Na Al2 Al1 3_555 3_646 122.00(6)
Na Al2 Al1 3_555 6_456 118.50(6)
Na Al2 Al1 3_555 7_664 112.48(6)
Na Al2 Al1 3_555 10_645 63.49(6)
Na Al2 Al1 3_555 11_466 61.87(6)
Na Al2 Na 4_555 13_555 57.51(8)
Na Al2 Na 4_555 15_555 173.61(8)
Na Al2 Na 4_555 16_555 69.64(8)
Na Al2 Au1 4_555 2_564 118.50(6)
Na Al2 Au1 4_555 3_646 112.48(6)
Na Al2 Au1 4_555 6_456 63.49(6)
Na Al2 Au1 4_555 7_664 61.87(6)
Na Al2 Au1 4_555 10_645 61.87(6)
Na Al2 Au1 4_555 11_466 122.00(6)
Na Al2 Al1 4_555 2_564 118.50(6)
Na Al2 Al1 4_555 3_646 112.48(6)
Na Al2 Al1 4_555 6_456 63.49(6)
Na Al2 Al1 4_555 7_664 61.87(6)
Na Al2 Al1 4_555 10_645 61.87(6)
Na Al2 Al1 4_555 11_466 122.00(6)
Na Al2 Na 13_555 15_555 116.47(8)
Na Al2 Na 13_555 16_555 116.47(8)
Na Al2 Au1 13_555 2_564 122.00(6)
Na Al2 Au1 13_555 3_646 61.87(6)
Na Al2 Au1 13_555 6_456 61.87(6)
Na Al2 Au1 13_555 7_664 63.49(6)
Na Al2 Au1 13_555 10_645 112.48(6)
Na Al2 Au1 13_555 11_466 118.50(6)
Na Al2 Al1 13_555 2_564 122.00(6)
Na Al2 Al1 13_555 3_646 61.87(6)
Na Al2 Al1 13_555 6_456 61.87(6)
Na Al2 Al1 13_555 7_664 63.49(6)
Na Al2 Al1 13_555 10_645 112.48(6)
Na Al2 Al1 13_555 11_466 118.50(6)
Na Al2 Na 15_555 16_555 116.47(8)
Na Al2 Au1 15_555 2_564 61.87(6)
Na Al2 Au1 15_555 3_646 63.49(6)
Na Al2 Au1 15_555 6_456 112.48(6)
Na Al2 Au1 15_555 7_664 118.50(6)
Na Al2 Au1 15_555 10_645 122.00(6)
Na Al2 Au1 15_555 11_466 61.87(6)
Na Al2 Al1 15_555 2_564 61.87(6)
Na Al2 Al1 15_555 3_646 63.49(6)
Na Al2 Al1 15_555 6_456 112.48(6)
Na Al2 Al1 15_555 7_664 118.50(6)
Na Al2 Al1 15_555 10_645 122.00(6)
Na Al2 Al1 15_555 11_466 61.87(6)
Na Al2 Au1 16_555 2_564 112.48(6)
Na Al2 Au1 16_555 3_646 118.50(6)
Na Al2 Au1 16_555 6_456 122.00(6)
Na Al2 Au1 16_555 7_664 61.87(6)
Na Al2 Au1 16_555 10_645 61.87(6)
Na Al2 Au1 16_555 11_466 63.49(6)
Na Al2 Al1 16_555 2_564 112.48(6)
Na Al2 Al1 16_555 3_646 118.50(6)
Na Al2 Al1 16_555 6_456 122.00(6)
Na Al2 Al1 16_555 7_664 61.87(6)
Na Al2 Al1 16_555 10_645 61.87(6)
Na Al2 Al1 16_555 11_466 63.49(6)
Au1 Al2 Au1 2_564 3_646 116.866(7)
Au1 Al2 Au1 2_564 6_456 66.830(7)
Au1 Al2 Au1 2_564 7_664 174.167(6)
Au1 Al2 Au1 2_564 10_645 66.830(7)
Au1 Al2 Au1 2_564 11_466 109.888(8)
Au1 Al2 Al1 2_564 2_564 0.0(5)
Au1 Al2 Al1 2_564 3_646 116.866(7)
Au1 Al2 Al1 2_564 6_456 66.830(7)
Au1 Al2 Al1 2_564 7_664 174.167(6)
Au1 Al2 Al1 2_564 10_645 66.830(7)
Au1 Al2 Al1 2_564 11_466 109.888(8)
Au1 Al2 Au1 3_646 6_456 109.888(8)
Au1 Al2 Au1 3_646 7_664 66.830(7)
Au1 Al2 Au1 3_646 10_645 174.167(6)
Au1 Al2 Au1 3_646 11_466 66.830(7)
Au1 Al2 Al1 3_646 2_564 116.866(7)
Au1 Al2 Al1 3_646 3_646 0.0(5)
Au1 Al2 Al1 3_646 6_456 109.888(8)
Au1 Al2 Al1 3_646 7_664 66.830(7)
Au1 Al2 Al1 3_646 10_645 174.167(6)
Au1 Al2 Al1 3_646 11_466 66.830(7)
Au1 Al2 Au1 6_456 7_664 116.866(7)
Au1 Al2 Au1 6_456 10_645 66.830(7)
Au1 Al2 Au1 6_456 11_466 174.167(6)
Au1 Al2 Al1 6_456 2_564 66.830(7)
Au1 Al2 Al1 6_456 3_646 109.888(8)
Au1 Al2 Al1 6_456 6_456 0.0(5)
Au1 Al2 Al1 6_456 7_664 116.866(7)
Au1 Al2 Al1 6_456 10_645 66.830(7)
Au1 Al2 Al1 6_456 11_466 174.167(6)
Au1 Al2 Au1 7_664 10_645 109.888(8)
Au1 Al2 Au1 7_664 11_466 66.830(7)
Au1 Al2 Al1 7_664 2_564 174.167(6)
Au1 Al2 Al1 7_664 3_646 66.830(7)
Au1 Al2 Al1 7_664 6_456 116.866(7)
Au1 Al2 Al1 7_664 7_664 0.0(5)
Au1 Al2 Al1 7_664 10_645 109.888(8)
Au1 Al2 Al1 7_664 11_466 66.830(7)
Au1 Al2 Au1 10_645 11_466 116.866(7)
Au1 Al2 Al1 10_645 2_564 66.830(7)
Au1 Al2 Al1 10_645 3_646 174.167(6)
Au1 Al2 Al1 10_645 6_456 66.830(7)
Au1 Al2 Al1 10_645 7_664 109.888(8)
Au1 Al2 Al1 10_645 10_645 0.0(5)
Au1 Al2 Al1 10_645 11_466 116.866(7)
Au1 Al2 Al1 11_466 2_564 109.888(8)
Au1 Al2 Al1 11_466 3_646 66.830(7)
Au1 Al2 Al1 11_466 6_456 174.167(6)
Au1 Al2 Al1 11_466 7_664 66.830(7)
Au1 Al2 Al1 11_466 10_645 116.866(7)
Au1 Al2 Al1 11_466 11_466 0.0(5)
Al1 Al2 Al1 2_564 3_646 116.866(7)
Al1 Al2 Al1 2_564 6_456 66.830(7)
Al1 Al2 Al1 2_564 7_664 174.167(6)
Al1 Al2 Al1 2_564 10_645 66.830(7)
Al1 Al2 Al1 2_564 11_466 109.888(8)
Al1 Al2 Al1 3_646 6_456 109.888(8)
Al1 Al2 Al1 3_646 7_664 66.830(7)
Al1 Al2 Al1 3_646 10_645 174.167(6)
Al1 Al2 Al1 3_646 11_466 66.830(7)
Al1 Al2 Al1 6_456 7_664 116.866(7)
Al1 Al2 Al1 6_456 10_645 66.830(7)
Al1 Al2 Al1 6_456 11_466 174.167(6)
Al1 Al2 Al1 7_664 10_645 109.888(8)
Al1 Al2 Al1 7_664 11_466 66.830(7)
Al1 Al2 Al1 10_645 11_466 116.866(7)

loop_
_geom_bond_atom_site_label_1
_geom_bond_atom_site_label_2
_geom_bond_site_symmetry_2
_geom_bond_distance
Na Na 13_455 3.196(5)
Na Na 14_444 3.793(5)
Na Na 15_554 3.196(5)
Na Na 16_545 3.196(5)
Na Au1 1_544 3.177(3)
Na Au1 2_564 3.230(3)
Na Au1 4_456 3.108(3)
Na Au1 5_454 3.177(3)
Na Au1 6_456 3.230(3)
Na Au1 8_645 3.108(3)
Na Au1 9_445 3.177(3)
Na Au1 10_645 3.230(3)
Na Au1 12_564 3.108(3)
Na Al1 1_544 3.177(3)
Na Al1 2_564 3.230(3)
Na Al1 4_456 3.108(3)
Na Al1 5_454 3.177(3)
Na Al1 6_456 3.230(3)
Na Al1 8_645 3.108(3)
Na Al1 9_445 3.177(3)
Na Al1 10_645 3.230(3)
Na Al1 12_564 3.108(3)
Na Al2 2_554 3.322(3)
Na Al2 3_545 3.322(3)
Na Al2 4_455 3.322(3)
Au1 Au1 6_467 2.8688(3)
Au1 Au1 8_656 2.8688(3)
Au1 Au1 11_466 2.8688(3)
Au1 Au1 12_675 2.8688(3)
Au1 Al1 6_467 2.8688(3)
Au1 Al1 8_656 2.8688(3)
Au1 Al1 11_466 2.8688(3)
Au1 Al1 12_675 2.8688(3)
Au1 Al2 2_565 2.6047(2)
Au1 Al2 3_656 2.6047(2)
Al1 Al1 6_467 2.8688(3)
Al1 Al1 8_656 2.8688(3)
Al1 Al1 11_466 2.8688(3)
Al1 Al1 12_675 2.8688(3)
Al1 Al2 2_565 2.6047(2)
Al1 Al2 3_656 2.6047(2)

loop_
_twin_individual_id
_twin_individual_mass_fraction_refined
_twin_individual_twin_matrix_11
_twin_individual_twin_matrix_12
_twin_individual_twin_matrix_13
_twin_individual_twin_matrix_21
_twin_individual_twin_matrix_22
_twin_individual_twin_matrix_23
_twin_individual_twin_matrix_31
_twin_individual_twin_matrix_32
_twin_individual_twin_matrix_33
1 0.86(4) 1 0 0 0 1 0 0 0 1
2 0.14(4) -1 0 0 0 -1 0 0 0 -1
